data_7240502
loop_
_publ_author_name
'Fotovi\'c, Luka'
'Stilinovic, Vladimir'

_publ_section_title
;
 Halogenide anions as halogen and hydrogen bond acceptors in
 iodopyridinium halogenides
;
_journal_name_full CrystEngComm
_journal_paper_doi 10.1039/D0CE00534G
_journal_year 2020
_chemical_formula_moiety 'C5 H5 I N, Br'
_chemical_formula_sum 'C5 H5 Br I N'
_chemical_formula_weight 285.91
_space_group_crystal_system monoclinic
_space_group_IT_number 14
_space_group_name_Hall '-P 2ybc'
_space_group_name_H-M_alt 'P 1 21/c 1'
_atom_sites_solution_hydrogens geom
_audit_creation_method SHELXL-2018/3
_audit_update_record
;
2020-04-07 deposited with the CCDC.	2020-05-11 downloaded from the CCDC.
;
_cell_angle_alpha 90
_cell_angle_beta 91.693(3)
_cell_angle_gamma 90
_cell_formula_units_Z 4
_cell_length_a 4.5838(2)
_cell_length_b 14.8642(5)
_cell_length_c 10.6931(3)
_cell_measurement_reflns_used 3351
_cell_measurement_temperature 293(2)
_cell_measurement_theta_max 36.5721
_cell_measurement_theta_min 3.8139
_cell_volume 728.25(5)
_computing_cell_refinement
;
CrysAlis RED, Oxford Diffraction Ltd.,
Version 1.171.32.29 (release 10-06-2008 CrysAlis171 .NET)
(compiled Jun 10 2008,16:49:55)
;
_computing_data_collection
;
CrysAlis CCD, Oxford Diffraction Ltd.,
Version 1.171.32.29 (release 10-06-2008 CrysAlis171 .NET)
(compiled Jun 10 2008,16:49:55)
;
_computing_data_reduction
;
CrysAlis RED, Oxford Diffraction Ltd.,
Version 1.171.32.29 (release 10-06-2008 CrysAlis171 .NET)
(compiled Jun 10 2008,16:49:55)
;
_computing_structure_refinement 'SHELXL-2018/3 (Sheldrick, 2018)'
_computing_structure_solution
;
Palatinus, L. & Chapuis, G. (2007). J. Appl. Cryst. 40, 786-790
;
_diffrn_ambient_temperature 293(2)
_diffrn_detector_area_resol_mean 16.3426
_diffrn_measured_fraction_theta_full 0.992
_diffrn_measured_fraction_theta_max 0.991
_diffrn_measurement_device_type
;
Oxford Diffraction Xcalibur CCD
diffractometer
;
_diffrn_measurement_method '\w scan'
_diffrn_radiation_type MoK\a
_diffrn_radiation_wavelength 0.71073
_diffrn_reflns_av_R_equivalents 0.0490
_diffrn_reflns_av_unetI/netI 0.0372
_diffrn_reflns_Laue_measured_fraction_full 0.992
_diffrn_reflns_Laue_measured_fraction_max 0.991
_diffrn_reflns_limit_h_max 5
_diffrn_reflns_limit_h_min -4
_diffrn_reflns_limit_k_max 18
_diffrn_reflns_limit_k_min -18
_diffrn_reflns_limit_l_max 13
_diffrn_reflns_limit_l_min -13
_diffrn_reflns_number 8044
_diffrn_reflns_point_group_measured_fraction_full 0.992
_diffrn_reflns_point_group_measured_fraction_max 0.991
_diffrn_reflns_theta_full 25.242
_diffrn_reflns_theta_max 26.981
_diffrn_reflns_theta_min 4.052
_diffrn_source 'Enhance (Mo) X-ray Source'
_exptl_absorpt_coefficient_mu 9.782
_exptl_absorpt_correction_T_max 1.00000
_exptl_absorpt_correction_T_min 0.30647
_exptl_absorpt_correction_type multi-scan
_exptl_absorpt_process_details
;
CrysAlis RED, Oxford Diffraction Ltd.,
Version 1.171.32.29 (release 10-06-2008 CrysAlis171 .NET)
(compiled Jun 10 2008,16:49:55)
Empirical absorption correction using spherical harmonics,
 implemented in SCALE3 ABSPACK scaling algorithm.
;
_exptl_crystal_colour colorless
_exptl_crystal_density_diffrn 2.608
_exptl_crystal_description needle
_exptl_crystal_F_000 520
_exptl_crystal_size_max 0.62
_exptl_crystal_size_mid 0.41
_exptl_crystal_size_min 0.20
_refine_diff_density_max 0.838
_refine_diff_density_min -1.093
_refine_diff_density_rms 0.123
_refine_ls_extinction_method none
_refine_ls_goodness_of_fit_ref 0.900
_refine_ls_hydrogen_treatment constr
_refine_ls_matrix_type full
_refine_ls_number_parameters 73
_refine_ls_number_reflns 1565
_refine_ls_number_restraints 31
_refine_ls_restrained_S_all 0.892
_refine_ls_R_factor_all 0.0442
_refine_ls_R_factor_gt 0.0290
_refine_ls_shift/su_max 0.000
_refine_ls_shift/su_mean 0.000
_refine_ls_structure_factor_coef Fsqd
_refine_ls_weighting_details 'w=1/[\s^2^(Fo^2^)+(0.0362P)^2^] where P=(Fo^2^+2Fc^2^)/3'
_refine_ls_weighting_scheme calc
_refine_ls_wR_factor_gt 0.0625
_refine_ls_wR_factor_ref 0.0651
_reflns_Friedel_coverage 0.000
_reflns_number_gt 1151
_reflns_number_total 1565
_reflns_threshold_expression 'I > 2\s(I)'
_cod_data_source_file d0ce00534g2.cif
_cod_data_source_block 3-IPyHBr
_cod_original_sg_symbol_H-M 'P 21/c'
_cod_database_code 7240502
_shelx_shelxl_version_number 2018/3
_shelx_space_group_comment
;
The symmetry employed for this shelxl refinement is uniquely defined
by the following loop, which should always be used as a source of
symmetry information in preference to the above space-group names.
They are only intended as comments.
;

loop_
_space_group_symop_operation_xyz
'x, y, z'
'-x, y+1/2, -z+1/2'
'-x, -y, -z'
'x, -y-1/2, z-1/2'

loop_
_atom_site_label
_atom_site_type_symbol
_atom_site_fract_x
_atom_site_fract_y
_atom_site_fract_z
_atom_site_U_iso_or_equiv
_atom_site_adp_type
_atom_site_occupancy
_atom_site_site_symmetry_order
_atom_site_calc_flag
_atom_site_refinement_flags_posn
_atom_site_refinement_flags_adp
_atom_site_refinement_flags_occupancy
_atom_site_disorder_assembly
_atom_site_disorder_group
I1 I 0.73156(7) 0.37211(2) -0.07312(3) 0.04676(13) Uani 1 1 d . . . . .
Br1 Br 0.92493(11) 0.10998(3) 0.12602(4) 0.04760(15) Uani 1 1 d . . . . .
N1 N 0.6423(8) 0.4389(3) 0.3124(3) 0.0501(10) Uani 1 1 d . . . . .
H1 H 0.722126 0.478022 0.361775 0.060 Uiso 1 1 calc R U . . .
C5 C 0.3216(9) 0.3185(4) 0.2815(4) 0.0493(12) Uani 1 1 d . U . . .
H5 H 0.182211 0.279423 0.312098 0.059 Uiso 1 1 calc R U . . .
C3 C 0.6049(9) 0.3730(3) 0.1134(4) 0.0370(10) Uani 1 1 d . U . . .
C4 C 0.4051(10) 0.3118(3) 0.1594(4) 0.0455(11) Uani 1 1 d . U . . .
H4 H 0.328502 0.266627 0.107934 0.055 Uiso 1 1 calc R U . . .
C2 C 0.7208(9) 0.4364(3) 0.1937(4) 0.0443(11) Uani 1 1 d . U . . .
H2 H 0.855097 0.477902 0.164942 0.053 Uiso 1 1 calc R U . . .
C6 C 0.4440(11) 0.3827(4) 0.3578(5) 0.0537(13) Uani 1 1 d . U . . .
H6 H 0.389770 0.387324 0.440657 0.064 Uiso 1 1 calc R U . . .

loop_
_atom_site_aniso_label
_atom_site_aniso_U_11
_atom_site_aniso_U_22
_atom_site_aniso_U_33
_atom_site_aniso_U_23
_atom_site_aniso_U_13
_atom_site_aniso_U_12
I1 0.0550(2) 0.0467(2) 0.03879(17) -0.00303(14) 0.00401(13) -0.00319(14)
Br1 0.0542(3) 0.0498(3) 0.0389(2) 0.0022(2) 0.0032(2) 0.0013(2)
N1 0.057(3) 0.054(3) 0.040(2) -0.011(2) -0.0013(19) 0.001(2)
C5 0.043(3) 0.048(3) 0.057(3) 0.012(2) 0.008(2) -0.001(2)
C3 0.042(3) 0.033(2) 0.036(2) 0.0039(18) -0.0007(18) 0.0033(18)
C4 0.050(3) 0.040(3) 0.047(2) 0.001(2) -0.003(2) 0.000(2)
C2 0.047(3) 0.042(3) 0.044(2) 0.001(2) 0.004(2) 0.001(2)
C6 0.059(3) 0.063(4) 0.039(2) 0.007(2) 0.007(2) 0.009(2)

loop_
_atom_type_symbol
_atom_type_description
_atom_type_scat_dispersion_real
_atom_type_scat_dispersion_imag
_atom_type_scat_source
C C 0.0033 0.0016 'International Tables Vol C Tables 4.2.6.8 and 6.1.1.4'
H H 0.0000 0.0000 'International Tables Vol C Tables 4.2.6.8 and 6.1.1.4'
N N 0.0061 0.0033 'International Tables Vol C Tables 4.2.6.8 and 6.1.1.4'
Br Br -0.2901 2.4595 'International Tables Vol C Tables 4.2.6.8 and 6.1.1.4'
I I -0.4742 1.8119 'International Tables Vol C Tables 4.2.6.8 and 6.1.1.4'

loop_
_geom_angle_atom_site_label_1
_geom_angle_atom_site_label_2
_geom_angle_atom_site_label_3
_geom_angle
_geom_angle_site_symmetry_1
_geom_angle_site_symmetry_3
_geom_angle_publ_flag
C2 N1 C6 122.4(4) . . ?
C6 C5 C4 119.8(4) . . ?
C2 C3 C4 118.4(4) . . ?
C2 C3 I1 119.2(3) . . ?
C4 C3 I1 122.5(3) . . ?
C5 C4 C3 119.5(4) . . ?
N1 C2 C3 120.4(4) . . ?
N1 C6 C5 119.5(4) . . ?

loop_
_geom_bond_atom_site_label_1
_geom_bond_atom_site_label_2
_geom_bond_distance
_geom_bond_site_symmetry_2
_geom_bond_publ_flag
I1 C3 2.093(4) . ?
N1 C2 1.331(5) . ?
N1 C6 1.336(6) . ?
C5 C6 1.365(7) . ?
C5 C4 1.376(6) . ?
C3 C2 1.372(6) . ?
C3 C4 1.391(6) . ?
